data_4109721
loop_
_publ_author_name
'Elena Cariati'
'Roberto Macchi'
'Dominique Roberto'
'Renato Ugo'
'Simona Galli'
'Nicola Casati'
'Piero Macchi'
'Angelo Sironi'
'Lapo Bogani'
'Andrea Caneschi'
'Dante Gatteschi'

_publ_section_title
;
 Polyfunctional Inorganic-Organic Hybrid Materials: An Unusual Kind of NLO
 Active Layered Mixed Metal Oxalates with Tunable Magnetic Properties and
 Very Large Second Harmonic Generation
;
_journal_name_full 'Journal of the American Chemical Society'
_journal_page_first 9410
_journal_page_last 9420
_journal_paper_doi 10.1021/ja0710712
_journal_volume 129
_journal_year 2007
_chemical_absolute_configuration ad
_chemical_formula_sum 'C94 H98 Mn N10 O28 Rh2'
_chemical_formula_weight 2076.58
_chemical_name_systematic
;
 ?
;
_space_group_IT_number 43
_symmetry_cell_setting orthorhombic
_symmetry_space_group_name_Hall 'F 2 -2d'
_symmetry_space_group_name_H-M 'F d d 2'
_atom_sites_solution_hydrogens geom
_atom_sites_solution_primary direct
_atom_sites_solution_secondary difmap
_audit_conform_dict_location ftp://ftp.iucr.org/pub/cif_core.dic
_audit_conform_dict_name cif_core.dic
_audit_conform_dict_version 2.3
_audit_creation_date 2006-04-06T15:03:18-00:00
_audit_creation_method 'WinGX routine CIF_UPDATE'
_cell_angle_alpha 90
_cell_angle_beta 90
_cell_angle_gamma 90
_cell_formula_units_Z 8
_cell_length_a 38.937(3)
_cell_length_b 48.000(4)
_cell_length_c 9.5196(7)
_cell_measurement_reflns_used 989
_cell_measurement_temperature 293(2)
_cell_measurement_theta_max 19.6
_cell_measurement_theta_min 2.2
_cell_volume 17792(2)
_computing_structure_refinement 'SHELXL-97 (Sheldrick, 1997)'
_diffrn_ambient_temperature 293(2)
_diffrn_measured_fraction_theta_full 0.999
_diffrn_measured_fraction_theta_max 0.999
_diffrn_measurement_device_type 'Bruker Smart'
_diffrn_measurement_method 'profile data from \q/2\q scans'
_diffrn_radiation_monochromator graphite
_diffrn_radiation_type MoK\a
_diffrn_radiation_wavelength 0.71069
_diffrn_reflns_av_R_equivalents 0.071
_diffrn_reflns_av_unetI/netI 0.0571
_diffrn_reflns_limit_h_max 46
_diffrn_reflns_limit_h_min -46
_diffrn_reflns_limit_k_max 56
_diffrn_reflns_limit_k_min -56
_diffrn_reflns_limit_l_max 11
_diffrn_reflns_limit_l_min -11
_diffrn_reflns_number 36668
_diffrn_reflns_theta_full 25.02
_diffrn_reflns_theta_max 25.02
_diffrn_reflns_theta_min 1.35
_exptl_absorpt_coefficient_mu 0.596
_exptl_absorpt_correction_T_max 1.0
_exptl_absorpt_correction_T_min 0.883
_exptl_absorpt_correction_type empirical
_exptl_crystal_colour red
_exptl_crystal_density_diffrn 1.55
_exptl_crystal_description needle
_exptl_crystal_F_000 8568
_exptl_crystal_size_max 0.15
_exptl_crystal_size_mid 0.02
_exptl_crystal_size_min 0.02
_refine_diff_density_max 1.108
_refine_diff_density_min -1.262
_refine_diff_density_rms 0.139
_refine_ls_abs_structure_details 'Flack H D (1983), Acta Cryst. A39, 876-881'
_refine_ls_abs_structure_Flack 0.03(3)
_refine_ls_extinction_method none
_refine_ls_goodness_of_fit_ref 1.067
_refine_ls_hydrogen_treatment constr
_refine_ls_matrix_type full
_refine_ls_number_parameters 609
_refine_ls_number_reflns 7844
_refine_ls_number_restraints 1
_refine_ls_restrained_S_all 1.067
_refine_ls_R_factor_all 0.0703
_refine_ls_R_factor_gt 0.0468
_refine_ls_shift/su_max 0.001
_refine_ls_shift/su_mean 0
_refine_ls_structure_factor_coef Fsqd
_refine_ls_weighting_details 'calc w=1/[\s^2^(Fo^2^)+(0.0702P)^2^+47.1128P] where P=(Fo^2^+2Fc^2^)/3'
_refine_ls_weighting_scheme calc
_refine_ls_wR_factor_gt 0.1106
_refine_ls_wR_factor_ref 0.1274
_reflns_number_gt 6344
_reflns_number_total 7844
_reflns_threshold_expression >2sigma(I)
_cod_data_source_file ja0710712si20070214_064508_1.cif
_cod_data_source_block 1
_cod_database_code 4109721

loop_
_symmetry_equiv_pos_as_xyz
'x, y, z'
'-x, -y, z'
'-x+1/4, y+1/4, z+1/4'
'x+1/4, -y+1/4, z+1/4'
'x, y+1/2, z+1/2'
'-x, -y+1/2, z+1/2'
'-x+1/4, y+3/4, z+3/4'
'x+1/4, -y+3/4, z+3/4'
'x+1/2, y, z+1/2'
'-x+1/2, -y, z+1/2'
'-x+3/4, y+1/4, z+3/4'
'x+3/4, -y+1/4, z+3/4'
'x+1/2, y+1/2, z'
'-x+1/2, -y+1/2, z'
'-x+3/4, y+3/4, z+1/4'
'x+3/4, -y+3/4, z+1/4'

loop_
_atom_site_label
_atom_site_type_symbol
_atom_site_fract_x
_atom_site_fract_y
_atom_site_fract_z
_atom_site_U_iso_or_equiv
_atom_site_adp_type
_atom_site_occupancy
_atom_site_symmetry_multiplicity
_atom_site_calc_flag
_atom_site_refinement_flags
C11' C 0.84985(14) 0.05401(11) 0.3158(5) 0.0214(12) Uani 1 1 d .
C12' C 0.82037(14) 0.04907(11) 0.3944(6) 0.0246(13) Uani 1 1 d .
H12' H 0.7991 0.0532 0.355 0.03 Uiso 1 1 calc R
C12 C 0.83761(15) 0.10036(12) -0.2480(7) 0.0288(13) Uani 1 1 d .
H12 H 0.8165 0.1051 -0.2871 0.035 Uiso 1 1 calc R
C13' C 0.82157(15) 0.03843(12) 0.5270(6) 0.0265(13) Uani 1 1 d .
H13' H 0.8012 0.035 0.575 0.032 Uiso 1 1 calc R
C13 C 0.83856(14) 0.08999(11) -0.1161(6) 0.0263(13) Uani 1 1 d .
H13 H 0.8183 0.0879 -0.0656 0.032 Uiso 1 1 calc R
C14' C 0.85325(15) 0.03259(11) 0.5928(6) 0.0245(13) Uani 1 1 d .
C14 C 0.86975(14) 0.08233(11) -0.0553(6) 0.0212(12) Uani 1 1 d .
C15' C 0.88344(15) 0.03864(12) 0.5143(6) 0.0234(13) Uani 1 1 d .
H15' H 0.9049 0.0354 0.5544 0.028 Uiso 1 1 calc R
C15 C 0.89933(13) 0.08603(11) -0.1386(7) 0.0252(12) Uani 1 1 d .
H15 H 0.9207 0.0812 -0.1027 0.03 Uiso 1 1 calc R
C16' C 0.88151(14) 0.04904(11) 0.3820(6) 0.0205(12) Uani 1 1 d .
H16' H 0.9017 0.053 0.3338 0.025 Uiso 1 1 calc R
C16 C 0.89700(15) 0.09665(12) -0.2710(6) 0.0272(14) Uani 1 1 d .
H16 H 0.9168 0.0988 -0.3248 0.033 Uiso 1 1 calc R
C17 C 0.87340(15) 0.07096(12) 0.0846(6) 0.0249(13) Uani 1 1 d .
H17 H 0.8955 0.0672 0.1164 0.03 Uiso 1 1 calc R
C17' C 0.84691(14) 0.06531(11) 0.1729(6) 0.0221(12) Uani 1 1 d .
H17' H 0.8249 0.0689 0.1399 0.027 Uiso 1 1 calc R
C21' C 0.88566(15) -0.07006(11) 0.9335(6) 0.0219(13) Uani 1 1 d .
C22' C 0.85392(14) -0.07728(12) 0.9902(6) 0.0249(13) Uani 1 1 d .
H22' H 0.8343 -0.0753 0.9352 0.03 Uiso 1 1 calc R
C22 C 0.85202(16) -0.02622(12) 0.3359(6) 0.0303(14) Uani 1 1 d .
H22 H 0.8339 -0.0238 0.2734 0.036 Uiso 1 1 calc R
C23' C 0.85068(14) -0.08725(12) 1.1258(6) 0.0264(12) Uani 1 1 d .
H23' H 0.829 -0.0911 1.1616 0.032 Uiso 1 1 calc R
C23 C 0.84546(16) -0.03714(12) 0.4659(6) 0.0291(14) Uani 1 1 d .
H23 H 0.8231 -0.0416 0.4923 0.035 Uiso 1 1 calc R
C24' C 0.87994(15) -0.09158(12) 1.2104(6) 0.0229(13) Uani 1 1 d .
C24 C 0.87292(15) -0.04158(12) 0.5593(6) 0.0239(13) Uani 1 1 d .
C25' C 0.91204(14) -0.08476(11) 1.1528(6) 0.0220(12) Uani 1 1 d .
H25' H 0.9318 -0.0874 1.2058 0.026 Uiso 1 1 calc R
C25 C 0.90539(15) -0.03336(12) 0.5139(6) 0.0272(13) Uani 1 1 d .
H25 H 0.9241 -0.0355 0.5738 0.033 Uiso 1 1 calc R
C26' C 0.91450(14) -0.07423(11) 1.0191(6) 0.0214(12) Uani 1 1 d .
H26' H 0.9361 -0.0697 0.9841 0.026 Uiso 1 1 calc R
C26 C 0.91043(15) -0.02224(12) 0.3835(7) 0.0303(14) Uani 1 1 d .
H26 H 0.9324 -0.017 0.3554 0.036 Uiso 1 1 calc R
C27' C 0.89085(16) -0.05891(12) 0.7918(7) 0.0278(14) Uani 1 1 d .
H27' H 0.9133 -0.0548 0.7658 0.033 Uiso 1 1 calc R
C27 C 0.86633(16) -0.05400(12) 0.6960(6) 0.0267(13) Uani 1 1 d .
H27 H 0.8438 -0.0588 0.7182 0.032 Uiso 1 1 calc R
C31 C 0.99678(16) 0.12275(13) 0.3449(7) 0.0326(14) Uani 1 1 d .
C32 C 0.96379(15) 0.11878(13) 0.4295(6) 0.0288(14) Uani 1 1 d .
C41 C 1.00578(14) 0.04839(12) 0.6283(7) 0.0263(13) Uani 1 1 d .
C42 C 0.97555(15) 0.02889(13) 0.5796(7) 0.0300(15) Uani 1 1 d .
C51 C 1.01077(15) 0.03439(12) 0.1391(7) 0.0314(16) Uani 1 1 d .
C52 C 0.97519(15) 0.04529(12) 0.0892(7) 0.0273(14) Uani 1 1 d .
C97' C 0.77227(18) -0.00102(17) 0.1779(9) 0.0489(19) Uani 1 1 d .
H97' H 0.7719 0.0057 0.2696 0.059 Uiso 1 1 calc R
C91' C 0.76747(16) -0.03042(15) 0.1593(7) 0.0363(16) Uani 1 1 d .
C96' C 0.76865(16) -0.04350(14) 0.0270(8) 0.0367(16) Uani 1 1 d .
H96' H 0.7742 -0.0329 -0.0515 0.044 Uiso 1 1 calc R
C95' C 0.76202(16) -0.07100(16) 0.0097(7) 0.0382(17) Uani 1 1 d .
H95' H 0.7628 -0.0788 -0.0797 0.046 Uiso 1 1 calc R
C94' C 0.75387(15) -0.08831(15) 0.1285(8) 0.0380(16) Uani 1 1 d .
C93' C 0.75450(17) -0.07573(15) 0.2630(7) 0.0342(15) Uani 1 1 d .
H93' H 0.7506 -0.0865 0.3428 0.041 Uiso 1 1 calc R
C92' C 0.76096(16) -0.04733(16) 0.2760(7) 0.0419(18) Uani 1 1 d .
H92' H 0.7609 -0.0394 0.365 0.05 Uiso 1 1 calc R
C910 C 0.7476(2) -0.13436(17) 0.2331(9) 0.052(2) Uani 1 1 d .
H91A H 0.7701 -0.1326 0.2738 0.078 Uiso 1 1 calc R
H91B H 0.7441 -0.1532 0.203 0.078 Uiso 1 1 calc R
H91C H 0.7306 -0.1295 0.3017 0.078 Uiso 1 1 calc R
C911 C 0.7426(3) -0.1283(2) -0.0231(9) 0.073(3) Uani 1 1 d .
H91D H 0.7314 -0.1157 -0.0869 0.109 Uiso 1 1 calc R
H91E H 0.7296 -0.1452 -0.0166 0.109 Uiso 1 1 calc R
H91F H 0.7653 -0.1324 -0.0568 0.109 Uiso 1 1 calc R
C110 C 0.82411(17) 0.01413(16) 0.7998(7) 0.0435(17) Uani 1 1 d .
H11A H 0.8122 0.0309 0.825 0.065 Uiso 1 1 calc R
H11B H 0.8298 0.0039 0.8834 0.065 Uiso 1 1 calc R
H11C H 0.8096 0.0029 0.7409 0.065 Uiso 1 1 calc R
C111 C 0.88748(15) 0.01599(14) 0.7945(6) 0.0300(14) Uani 1 1 d .
H11D H 0.9052 0.0136 0.7254 0.045 Uiso 1 1 calc R
H11E H 0.8857 -0.0005 0.8508 0.045 Uiso 1 1 calc R
H11F H 0.8931 0.0316 0.8536 0.045 Uiso 1 1 calc R
C120 C 0.86425(17) 0.11520(13) -0.4711(6) 0.0316(15) Uani 1 1 d .
H12A H 0.8569 0.1007 -0.5336 0.047 Uiso 1 1 calc R
H12B H 0.8864 0.1219 -0.4999 0.047 Uiso 1 1 calc R
H12C H 0.848 0.1302 -0.4737 0.047 Uiso 1 1 calc R
C210 C 0.84383(16) -0.10949(15) 1.4028(7) 0.0369(16) Uani 1 1 d .
H21A H 0.8296 -0.0932 1.4057 0.055 Uiso 1 1 calc R
H21B H 0.847 -0.1165 1.4963 0.055 Uiso 1 1 calc R
H21C H 0.833 -0.1235 1.3461 0.055 Uiso 1 1 calc R
C211 C 0.90774(16) -0.10788(13) 1.4273(6) 0.0326(14) Uani 1 1 d .
H21D H 0.9223 -0.1208 1.3787 0.049 Uiso 1 1 calc R
H21E H 0.9011 -0.1156 1.5163 0.049 Uiso 1 1 calc R
H21F H 0.9199 -0.0908 1.4422 0.049 Uiso 1 1 calc R
C220 C 0.88908(18) -0.00728(14) 0.1530(6) 0.0374(16) Uani 1 1 d .
H22A H 0.8889 0.0127 0.1574 0.056 Uiso 1 1 calc R
H22B H 0.871 -0.0135 0.0921 0.056 Uiso 1 1 calc R
H22C H 0.9108 -0.0135 0.1171 0.056 Uiso 1 1 calc R
N11 N 0.86654(13) 0.10397(10) -0.3245(5) 0.0259(11) Uani 1 1 d .
N12 N 0.85515(13) 0.02107(11) 0.7252(5) 0.0308(12) Uani 1 1 d .
N21 N 0.88374(13) -0.01888(10) 0.2961(5) 0.0252(11) Uani 1 1 d .
N22 N 0.87685(12) -0.10244(11) 1.3427(5) 0.0299(11) Uani 1 1 d .
N92 N 0.74480(15) -0.11568(11) 0.1123(7) 0.0423(14) Uani 1 1 d .
O31 O 0.94798(11) 0.13918(9) 0.4728(5) 0.0376(11) Uani 1 1 d .
O32 O 1.00951(12) 0.14625(9) 0.3310(5) 0.0422(12) Uani 1 1 d .
O33 O 1.00971(11) 0.10030(9) 0.2904(5) 0.0341(10) Uani 1 1 d .
O34 O 0.95403(10) 0.09323(9) 0.4490(4) 0.0302(9) Uani 1 1 d .
O41 O 0.96496(10) 0.03248(8) 0.4541(5) 0.0314(10) Uani 1 1 d .
O42 O 1.01485(10) 0.06697(8) 0.5415(5) 0.0295(10) Uani 1 1 d .
O43 O 1.01840(11) 0.04431(9) 0.7442(4) 0.0305(10) Uani 1 1 d .
O44 O 0.96482(10) 0.01149(8) 0.6634(4) 0.0313(10) Uani 1 1 d .
O51 O 0.96015(10) 0.06172(9) 0.1808(5) 0.0327(10) Uani 1 1 d .
O52 O 1.02023(10) 0.04051(9) 0.2625(5) 0.0315(10) Uani 1 1 d .
O53 O 0.96358(11) 0.03812(9) -0.0229(5) 0.0333(10) Uani 1 1 d .
O54 O 1.02806(10) 0.02066(8) 0.0527(4) 0.0305(10) Uani 1 1 d .
Rh1 Rh 0.987068(11) 0.065861(9) 0.36170(5) 0.02822(13) Uani 1 1 d .
Mn1 Mn 1 0 0.85973(17) 0.0361(3) Uani 1 2 d S
O9 O 0.72331(13) 0.05318(10) 0.1665(5) 0.0479(13) Uani 1 1 d .
O97 O 0.77676(15) 0.01590(10) 0.0850(6) 0.0559(14) Uani 1 1 d .

loop_
_atom_site_aniso_label
_atom_site_aniso_U_11
_atom_site_aniso_U_22
_atom_site_aniso_U_33
_atom_site_aniso_U_23
_atom_site_aniso_U_13
_atom_site_aniso_U_12
C11' 0.028(3) 0.018(3) 0.018(3) -0.003(2) 0.003(2) 0.000(2)
C12' 0.020(3) 0.025(3) 0.028(3) 0.005(2) 0.001(2) 0.000(2)
C12 0.026(3) 0.027(3) 0.034(4) 0.000(3) -0.001(3) 0.003(3)
C13' 0.021(3) 0.037(3) 0.022(3) 0.002(3) 0.005(2) 0.001(2)
C13 0.026(3) 0.029(3) 0.024(3) 0.000(3) 0.004(3) 0.002(2)
C14' 0.030(3) 0.022(3) 0.021(3) 0.001(3) 0.001(3) 0.003(2)
C14 0.023(3) 0.021(3) 0.020(3) 0.003(2) 0.002(2) 0.002(2)
C15' 0.023(3) 0.025(3) 0.023(3) -0.004(2) 0.000(2) -0.002(2)
C15 0.022(3) 0.033(3) 0.021(3) 0.006(3) 0.003(3) -0.001(2)
C16' 0.022(3) 0.023(3) 0.016(3) 0.001(2) 0.004(2) 0.000(2)
C16 0.027(3) 0.030(3) 0.025(3) 0.004(3) 0.001(3) -0.002(3)
C17 0.035(3) 0.024(3) 0.015(3) -0.003(2) 0.000(2) 0.001(2)
C17' 0.022(3) 0.022(3) 0.023(3) 0.000(2) -0.003(2) 0.005(2)
C21' 0.030(3) 0.017(3) 0.019(3) -0.001(2) -0.001(3) 0.004(2)
C22' 0.019(3) 0.029(3) 0.026(3) -0.001(3) -0.006(2) 0.003(2)
C22 0.034(3) 0.032(3) 0.025(4) 0.004(3) -0.003(3) 0.003(3)
C23' 0.019(3) 0.036(3) 0.024(3) 0.001(3) 0.003(3) -0.003(2)
C23 0.027(3) 0.036(4) 0.024(3) 0.007(3) -0.006(3) 0.001(3)
C24' 0.025(3) 0.024(3) 0.020(3) -0.003(2) 0.001(2) 0.003(2)
C24 0.026(3) 0.022(3) 0.024(3) -0.003(2) 0.000(2) 0.000(2)
C25' 0.021(3) 0.024(3) 0.020(3) 0.000(2) -0.002(2) 0.003(2)
C25 0.027(3) 0.031(3) 0.023(3) 0.003(3) -0.002(2) 0.003(2)
C26' 0.020(3) 0.017(3) 0.028(3) -0.001(2) -0.003(2) 0.004(2)
C26 0.027(3) 0.030(3) 0.034(4) 0.005(3) 0.007(3) 0.004(2)
C27' 0.029(3) 0.020(3) 0.034(4) -0.004(3) -0.003(3) 0.002(3)
C27 0.027(3) 0.027(3) 0.027(3) 0.002(3) 0.000(3) -0.002(3)
C31 0.035(3) 0.035(4) 0.028(4) 0.001(3) 0.003(3) -0.005(3)
C32 0.028(3) 0.034(4) 0.024(3) -0.006(3) -0.008(3) 0.007(3)
C41 0.022(3) 0.024(3) 0.033(4) -0.002(3) 0.005(3) -0.003(2)
C42 0.021(3) 0.026(3) 0.043(5) -0.009(3) 0.000(3) 0.002(2)
C51 0.026(3) 0.018(3) 0.050(5) 0.010(3) 0.001(3) -0.002(2)
C52 0.021(3) 0.027(3) 0.034(4) 0.001(3) 0.007(3) -0.001(2)
C97' 0.035(4) 0.066(5) 0.046(5) -0.007(4) 0.004(3) -0.007(4)
C91' 0.027(4) 0.049(4) 0.033(4) -0.003(3) -0.009(3) -0.003(3)
C96' 0.028(4) 0.039(4) 0.043(4) 0.006(3) -0.007(3) 0.003(3)
C95' 0.030(4) 0.060(5) 0.025(4) 0.008(3) 0.003(3) 0.006(3)
C94' 0.025(3) 0.050(4) 0.039(4) 0.010(3) 0.006(3) 0.004(3)
C93' 0.032(4) 0.047(4) 0.023(4) 0.007(3) 0.000(3) -0.002(3)
C92' 0.030(4) 0.070(5) 0.026(4) -0.001(4) -0.005(3) 0.002(3)
C910 0.045(4) 0.055(5) 0.056(5) 0.017(4) 0.002(4) 0.004(4)
C911 0.110(8) 0.059(6) 0.049(5) -0.008(4) 0.028(5) -0.005(5)
C110 0.037(4) 0.066(5) 0.027(4) 0.018(3) 0.004(3) -0.007(3)
C111 0.030(3) 0.037(4) 0.023(3) 0.006(3) 0.001(3) 0.010(3)
C120 0.047(4) 0.032(4) 0.016(3) -0.001(3) 0.004(3) 0.005(3)
C210 0.030(3) 0.052(4) 0.029(4) 0.008(3) 0.004(3) 0.001(3)
C211 0.033(3) 0.045(4) 0.021(3) 0.006(3) -0.003(3) 0.001(3)
C220 0.046(4) 0.039(4) 0.027(4) 0.002(3) 0.004(3) 0.008(3)
N11 0.039(3) 0.023(3) 0.015(2) 0.003(2) 0.002(2) -0.003(2)
N12 0.026(3) 0.047(3) 0.019(3) 0.008(2) 0.004(2) -0.001(2)
N21 0.034(3) 0.023(3) 0.019(3) -0.001(2) 0.002(2) 0.002(2)
N22 0.025(3) 0.047(3) 0.017(3) 0.006(2) 0.004(2) 0.001(2)
N92 0.058(4) 0.038(3) 0.031(3) 0.002(3) 0.014(3) 0.000(3)
O31 0.035(3) 0.040(3) 0.038(3) -0.001(2) 0.006(2) 0.010(2)
O32 0.050(3) 0.034(2) 0.042(3) 0.007(2) 0.011(2) 0.003(2)
O33 0.030(2) 0.030(2) 0.042(3) -0.003(2) 0.011(2) 0.0012(19)
O34 0.025(2) 0.033(2) 0.033(2) 0.001(2) 0.0040(18) 0.0001(18)
O41 0.024(2) 0.031(2) 0.039(3) -0.001(2) -0.0038(19) -0.0027(17)
O42 0.025(2) 0.024(2) 0.040(3) -0.002(2) 0.002(2) -0.0069(17)
O43 0.030(2) 0.034(2) 0.027(3) -0.003(2) -0.0009(19) -0.0090(18)
O44 0.024(2) 0.031(2) 0.039(3) 0.003(2) -0.0007(18) -0.0021(17)
O51 0.020(2) 0.039(3) 0.039(3) 0.001(2) -0.0015(19) 0.0066(18)
O52 0.024(2) 0.032(2) 0.039(3) -0.004(2) -0.0095(19) 0.0044(18)
O53 0.031(2) 0.038(3) 0.031(3) 0.002(2) -0.0011(19) 0.0048(19)
O54 0.023(2) 0.027(2) 0.041(3) -0.0030(19) 0.0001(19) 0.0010(17)
Rh1 0.0211(2) 0.0279(2) 0.0357(2) 0.0005(2) -0.0004(2) 0.0012(2)
Mn1 0.0358(7) 0.0392(8) 0.0333(7) 0 0 -0.0007(5)
O9 0.059(3) 0.038(3) 0.047(3) 0.001(2) -0.006(2) -0.008(2)
O97 0.070(4) 0.043(3) 0.056(4) 0.003(3) 0.019(3) -0.003(3)

loop_
_atom_type_symbol
_atom_type_description
_atom_type_scat_dispersion_real
_atom_type_scat_dispersion_imag
_atom_type_scat_source
C C 0.0033 0.0016 'International Tables Vol C Tables 4.2.6.8 and 6.1.1.4'
N N 0.0061 0.0033 'International Tables Vol C Tables 4.2.6.8 and 6.1.1.4'
O O 0.0106 0.006 'International Tables Vol C Tables 4.2.6.8 and 6.1.1.4'
Rh Rh -1.1178 0.9187 'International Tables Vol C Tables 4.2.6.8 and 6.1.1.4'
Mn Mn 0.3368 0.7283 'International Tables Vol C Tables 4.2.6.8 and 6.1.1.4'
H H 0 0 'International Tables Vol C Tables 4.2.6.8 and 6.1.1.4'

loop_
_geom_angle_atom_site_label_1
_geom_angle_atom_site_label_2
_geom_angle_atom_site_label_3
_geom_angle
_geom_angle_site_symmetry_1
_geom_angle_site_symmetry_3
C12' C11' C16' 117.0(5) . .
C12' C11' C17' 119.8(5) . .
C16' C11' C17' 123.1(5) . .
C13' C12' C11' 122.3(5) . .
C13 C12 N11 121.7(5) . .
C12' C13' C14' 121.0(5) . .
C12 C13 C14 120.5(5) . .
N12 C14' C13' 122.2(5) . .
N12 C14' C15' 121.2(5) . .
C13' C14' C15' 116.7(5) . .
C13 C14 C15 116.4(5) . .
C13 C14 C17 124.6(5) . .
C15 C14 C17 119.0(5) . .
C16' C15' C14' 121.1(5) . .
C16 C15 C14 120.9(5) . .
C15' C16' C11' 121.8(5) . .
N11 C16 C15 120.6(5) . .
C17' C17 C14 124.8(5) . .
C17 C17' C11' 126.0(5) . .
C22' C21' C26' 116.8(5) . .
C22' C21' C27' 124.7(6) . .
C26' C21' C27' 118.5(6) . .
C23' C22' C21' 121.9(5) . .
N21 C22 C23 121.9(6) . .
C22' C23' C24' 120.7(5) . .
C22 C23 C24 119.2(6) . .
N22 C24' C25' 121.8(5) . .
N22 C24' C23' 120.7(5) . .
C25' C24' C23' 117.5(5) . .
C25 C24 C23 116.8(6) . .
C25 C24 C27 123.6(5) . .
C23 C24 C27 119.6(5) . .
C26' C25' C24' 120.7(5) . .
C26 C25 C24 121.6(6) . .
C25' C26' C21' 122.4(5) . .
N21 C26 C25 120.0(5) . .
C27 C27' C21' 126.3(6) . .
C27' C27 C24 123.7(6) . .
O32 C31 O33 124.0(6) . .
O32 C31 C32 120.4(6) . .
O33 C31 C32 115.7(5) . .
O31 C32 O34 124.0(6) . .
O31 C32 C31 119.9(6) . .
O34 C32 C31 116.1(5) . .
O43 C41 O42 126.1(5) . .
O43 C41 C42 118.1(5) . .
O42 C41 C42 115.8(6) . .
O44 C42 O41 126.2(6) . .
O44 C42 C41 117.8(6) . .
O41 C42 C41 116.0(5) . .
O54 C51 O52 125.2(6) . .
O54 C51 C52 117.1(6) . .
O52 C51 C52 117.7(5) . .
O53 C52 O51 126.2(6) . .
O53 C52 C51 120.5(5) . .
O51 C52 C51 113.4(5) . .
O97 C97' C91' 125.9(7) . .
C92' C91' C96' 117.2(6) . .
C92' C91' C97' 119.8(7) . .
C96' C91' C97' 123.0(6) . .
C95' C96' C91' 122.4(7) . .
C96' C95' C94' 120.6(7) . .
N92 C94' C93' 121.0(6) . .
N92 C94' C95' 121.5(7) . .
C93' C94' C95' 117.5(6) . .
C92' C93' C94' 120.1(6) . .
C93' C92' C91' 122.0(6) . .
C16 N11 C12 120.0(5) . .
C16 N11 C120 120.1(5) . .
C12 N11 C120 119.9(5) . .
C14' N12 C110 119.9(5) . .
C14' N12 C111 122.2(5) . .
C110 N12 C111 117.8(5) . .
C22 N21 C26 120.5(5) . .
C22 N21 C220 119.2(5) . .
C26 N21 C220 120.4(5) . .
C24' N22 C210 122.1(5) . .
C24' N22 C211 120.0(5) . .
C210 N22 C211 118.0(5) . .
C94' N92 C911 121.7(7) . .
C94' N92 C910 118.7(7) . .
C911 N92 C910 117.0(6) . .
C31 O33 Rh1 112.4(4) . .
C32 O34 Rh1 111.7(4) . .
C42 O41 Rh1 112.1(4) . .
C41 O42 Rh1 112.6(4) . .
C41 O43 Mn1 114.7(4) . .
C42 O44 Mn1 118.1(4) . .
C52 O51 Rh1 113.1(4) . .
C51 O52 Rh1 112.9(4) . .
C51 O54 Mn1 119.0(4) . 1_554
O33 Rh1 O52 93.33(18) . .
O33 Rh1 O34 83.22(17) . .
O52 Rh1 O34 175.75(18) . .
O33 Rh1 O41 174.10(19) . .
O52 Rh1 O41 89.89(18) . .
O34 Rh1 O41 93.76(17) . .
O33 Rh1 O42 91.69(17) . .
O52 Rh1 O42 94.02(17) . .
O34 Rh1 O42 88.58(16) . .
O41 Rh1 O42 83.15(16) . .
O33 Rh1 O51 91.20(18) . .
O52 Rh1 O51 82.72(17) . .
O34 Rh1 O51 94.84(17) . .
O41 Rh1 O51 94.11(17) . .
O42 Rh1 O51 175.76(16) . .
O54 Mn1 O54 77.5(2) 1_556 2_756
O54 Mn1 O44 141.35(14) 1_556 .
O54 Mn1 O44 116.26(14) 2_756 .
O54 Mn1 O44 116.26(14) 1_556 2_755
O54 Mn1 O44 141.35(14) 2_756 2_755
O44 Mn1 O44 76.6(2) . 2_755
O54 Mn1 O43 146.52(14) 1_556 2_755
O54 Mn1 O43 81.48(14) 2_756 2_755
O44 Mn1 O43 71.77(14) . 2_755
O44 Mn1 O43 67.83(14) 2_755 2_755
O54 Mn1 O43 81.48(14) 1_556 .
O54 Mn1 O43 146.52(14) 2_756 .
O44 Mn1 O43 67.83(14) . .
O44 Mn1 O43 71.77(14) 2_755 .
O43 Mn1 O43 127.8(2) 2_755 .

loop_
_geom_bond_atom_site_label_1
_geom_bond_atom_site_label_2
_geom_bond_distance
_geom_bond_site_symmetry_2
C11' C12' 1.391(8) .
C11' C16' 1.405(8) .
C11' C17' 1.468(8) .
C12' C13' 1.363(8) .
C12 C13 1.351(9) .
C12 N11 1.352(8) .
C13' C14' 1.411(8) .
C13 C14 1.395(8) .
C14' N12 1.378(8) .
C14' C15' 1.423(8) .
C14 C15 1.410(8) .
C14 C17 1.446(8) .
C15' C16' 1.357(8) .
C15 C16 1.363(9) .
C16 N11 1.338(8) .
C17 C17' 1.358(8) .
C21' C22' 1.392(8) .
C21' C26' 1.402(8) .
C21' C27' 1.465(8) .
C22' C23' 1.383(8) .
C22 N21 1.339(8) .
C22 C23 1.368(9) .
C23' C24' 1.411(8) .
C23 C24 1.407(8) .
C24' N22 1.368(8) .
C24' C25' 1.404(8) .
C24 C25 1.393(8) .
C24 C27 1.454(8) .
C25' C26' 1.373(8) .
C25 C26 1.365(9) .
C26 N21 1.342(8) .
C27' C27 1.341(9) .
C31 O32 1.239(7) .
C31 O33 1.297(7) .
C31 C32 1.528(9) .
C32 O31 1.228(7) .
C32 O34 1.297(7) .
C41 O43 1.224(8) .
C41 O42 1.266(7) .
C41 C42 1.573(8) .
C42 O44 1.229(7) .
C42 O41 1.276(8) .
C51 O54 1.251(8) .
C51 O52 1.265(8) .
C51 C52 1.555(8) .
C52 O53 1.209(8) .
C52 O51 1.313(7) .
C97' O97 1.214(9) .
C97' C91' 1.434(10) .
C91' C92' 1.399(10) .
C91' C96' 1.408(10) .
C96' C95' 1.355(10) .
C95' C94' 1.439(10) .
C94' N92 1.369(9) .
C94' C93' 1.416(10) .
C93' C92' 1.392(10) .
C910 N92 1.462(10) .
C911 N92 1.426(11) .
C110 N12 1.441(8) .
C111 N12 1.443(8) .
C120 N11 1.499(7) .
C210 N22 1.447(7) .
C211 N22 1.471(7) .
C220 N21 1.486(8) .
O33 Rh1 1.993(4) .
O34 Rh1 2.018(4) .
O41 Rh1 2.020(4) .
O42 Rh1 2.026(4) .
O43 Mn1 2.499(4) .
O44 Mn1 2.382(4) .
O51 Rh1 2.026(4) .
O52 Rh1 2.010(4) .
O54 Mn1 2.356(4) 1_554
Mn1 O54 2.356(4) 1_556
Mn1 O54 2.356(4) 2_756
Mn1 O44 2.382(4) 2_755
Mn1 O43 2.499(4) 2_755
